data_2300675
loop_
_publ_author_name
'Malaspina, Lorraine A.'
'Genoni, Alessandro'
'Jayatilaka, Dylan'
'Turner, Michael J.'
'Sugimoto, Kunihisa'
'Nishibori, Eiji'
'Grabowsky, Simon'

_publ_section_title
;
 The advanced treatment of hydrogen bonding in quantum crystallography
;
_journal_issue 3
_journal_name_full 'Journal of Applied Crystallography'
_journal_paper_doi 10.1107/S1600576721001126
_journal_volume 54
_journal_year 2021
_chemical_absolute_configuration syn
_chemical_formula_moiety 'C9 H8 N O, C4 H3 O4'
_chemical_formula_sum 'C13 H11 N O5'
_chemical_formula_weight 261.2363
_chemical_name_common '8-hydroxyquinolinium hydrogen maleate'
_space_group_IT_number 19
_space_group_name_Hall 'P 2ac 2ab'
_space_group_name_H-M_alt 'P 21 21 21'
_symmetry_cell_setting orthorhombic
_symmetry_Int_Tables_number 19
_symmetry_space_group_name_Hall 'P 2ac 2ab'
_symmetry_space_group_name_H-M 'P 21 21 21'
_atom_sites_solution_hydrogens difmap
_atom_sites_solution_primary dual
_audit_creation_date 2020-09-09T14:37:33-00:00
_audit_creation_method 'WinGX routine CIF_UPDATE'
_cell_angle_alpha 90
_cell_angle_beta 90
_cell_angle_gamma 90
_cell_formula_units_Z 4
_cell_length_a 5.33860(10)
_cell_length_b 9.9878(2)
_cell_length_c 22.3493(4)
_cell_measurement_reflns_used 100369
_cell_measurement_temperature 15(2)
_cell_measurement_theta_max 26.19
_cell_measurement_theta_min 0.91
_cell_measurement_wavelength 0.35307
_cell_volume 1191.68(4)
_computing_cell_refinement 'CrystalClear (Rigaku/MSC Inc., 2006)'
_computing_data_collection 'CrystalClear (Rigaku/MSC Inc., 2006)'
_computing_data_reduction 'CrystalClear (Rigaku/MSC Inc., 2006), SORTAV (Blessing, 1995)'
_computing_structure_refinement 'Tonto 18.12.17 github v. 2b3dd9c (Capelli, 2014) and Gaussian 09, rev. D.01'
_computing_structure_solution 'SHELXT-2014 (Sheldrick, 2014)'
_diffrn_ambient_temperature 15(2)
_diffrn_detector 'SPring-8 BL02B1 Curved Imaging Plate'
_diffrn_detector_area_resol_mean 10
_diffrn_measured_fraction_theta_full 0.998
_diffrn_measured_fraction_theta_max 0.997
_diffrn_measurement_device 'quarter \C-circle diffractometer'
_diffrn_measurement_device_type IPDSC-Q
_diffrn_measurement_method 'phi or omega oscillation scans'
_diffrn_orient_matrix_type fs_process
_diffrn_orient_matrix_UB_11 0.183986
_diffrn_orient_matrix_UB_12 0.006502
_diffrn_orient_matrix_UB_13 0.007879
_diffrn_orient_matrix_UB_21 -0.024343
_diffrn_orient_matrix_UB_22 0.091336
_diffrn_orient_matrix_UB_23 0.017382
_diffrn_orient_matrix_UB_31 -0.025364
_diffrn_orient_matrix_UB_32 -0.040496
_diffrn_orient_matrix_UB_33 0.04047
_diffrn_radiation_monochromator graphite
_diffrn_radiation_probe x-ray
_diffrn_radiation_type synchrotron
_diffrn_radiation_wavelength 0.35307
_diffrn_reflns_av_R_equivalents 0.0522
_diffrn_reflns_av_unetI/netI 0.0328
_diffrn_reflns_Laue_measured_fraction_full 0.998
_diffrn_reflns_Laue_measured_fraction_max 0.997
_diffrn_reflns_limit_h_max 12
_diffrn_reflns_limit_h_min -12
_diffrn_reflns_limit_k_max 22
_diffrn_reflns_limit_k_min -21
_diffrn_reflns_limit_l_max 50
_diffrn_reflns_limit_l_min -51
_diffrn_reflns_number 80044
_diffrn_reflns_point_group_measured_fraction_full 0.999
_diffrn_reflns_point_group_measured_fraction_max 0.996
_diffrn_reflns_theta_full 12.23
_diffrn_reflns_theta_max 24.239
_diffrn_reflns_theta_min 0.905
_diffrn_source SPring-8
_diffrn_standards_number 0
_exptl_absorpt_coefficient_mu 0.038
_exptl_absorpt_correction_type none
_exptl_crystal_colour yellow
_exptl_crystal_density_diffrn 1.456
_exptl_crystal_density_method 'not measured'
_exptl_crystal_description needle
_exptl_crystal_F_000 544
_exptl_crystal_size_max 0.119
_exptl_crystal_size_mid 0.092
_exptl_crystal_size_min 0.066
_refine_diff_density_max 0.327850
_refine_diff_density_min -0.284807
_refine_diff_density_rms 0.046605
_refine_ls_abs_structure_details
;
 Flack x determined using 4959 quotients [(I+)-(I-)]/[(I+)+(I-)]
 (Parsons, Flack and Wagner, Acta Cryst. B69 (2013) 249-259).
;
_refine_ls_abs_structure_Flack 0.0(6)
_refine_ls_extinction_method none
_refine_ls_goodness_of_fit_all 1.5811
_refine_ls_goodness_of_fit_gt 1.5811
_refine_ls_hydrogen_treatment refall
_refine_ls_matrix_type full
_refine_ls_number_constraints 0
_refine_ls_number_parameters 271
_refine_ls_number_reflns 12569
_refine_ls_number_restraints 0
_refine_ls_R_factor_all 0.0326
_refine_ls_R_factor_gt 0.0326
_refine_ls_shift/su_max 0
_refine_ls_shift/su_mean 0
_refine_ls_structure_factor_coef F
_refine_ls_weighting_details w=1/\s(F)
_refine_ls_weighting_scheme sigma
_refine_ls_wR_factor_all 0.0193
_refine_ls_wR_factor_gt 0.0193
_reflns_Friedel_coverage 0.809
_reflns_Friedel_fraction_full 1
_reflns_Friedel_fraction_max 0.995
_reflns_number_gt 12569
_reflns_number_total 15641
_reflns_threshold_expression 'F>0 & F/u(F)>4.0 & |F_calc|>10^-3'
_cod_data_source_file 8HQ_Gaussian-HAR_B3PW91_def2.cif
_cod_data_source_block 8hq_b3pw91_def2
_cod_depositor_comments
;
The following automatic conversions were performed:

data item '_symmetry_cell_setting' value 'Orthorhombic' was changed
to 'orthorhombic' in accordance with the
/home/data/users/saulius/crontab/automatic-downloads/rss-feeds/IUCr/lib/dictionaries/cif_core.dic
dictionary named 'cif_core.dic' version 2.4.2 last updated on
2011-04-26.

Automatic conversion script
Id: cif_fix_values 7556 2019-12-06 15:28:31Z antanas 
;
_cod_original_sg_symbol_Hall 'p 2ac 2ab'
_cod_original_sg_symbol_H-M 'p 21 21 21'
_cod_database_code 2300675
_shelx_estimated_absorpt_t_min 0.995
_shelx_estimated_absorpt_t_max 0.997
_refine_ls_coordinate_system cartesian
_refine_ls_svd_threshold 0.1E-02

loop_
_symmetry_equiv_pos_as_xyz
'+x, +y, +z'
'-x+1/2, -y, +z+1/2'
'+x+1/2, -y+1/2, -z'
'-x, +y+1/2, -z+1/2'

loop_
_atom_site_label
_atom_site_fract_x
_atom_site_fract_y
_atom_site_fract_z
_atom_site_U_iso_or_equiv
_atom_site_adp_type
_atom_site_occupancy
_atom_site_disorder_group
C1 0.58577(6) 0.67794(3) 0.596480(13) 0.01154(11) Uani 1 0
C2 0.73562(6) 0.64412(3) 0.541928(13) 0.01115(11) Uani 1 0
C3 0.93456(6) 0.56300(3) 0.534624(12) 0.01086(11) Uani 1 0
C4 1.07526(6) 0.48125(3) 0.579643(12) 0.00970(10) Uani 1 0
C6 0.79199(6) 0.16233(3) 0.589294(12) 0.01125(11) Uani 1 0
C7 0.98007(7) 0.06753(4) 0.586774(14) 0.01525(13) Uani 1 0
C8 1.09170(7) 0.01803(4) 0.639827(15) 0.01686(14) Uani 1 0
C9 1.02032(7) 0.06444(4) 0.695319(14) 0.01479(13) Uani 1 0
C10 0.82756(6) 0.16176(3) 0.699622(13) 0.01075(11) Uani 1 0
C5 0.71228(5) 0.20836(3) 0.646386(12) 0.00968(10) Uani 1 0
C13 0.44214(6) 0.34827(3) 0.701755(12) 0.01085(11) Uani 1 0
C12 0.55046(6) 0.30736(3) 0.755715(12) 0.01169(11) Uani 1 0
C11 0.74122(6) 0.21443(3) 0.754729(12) 0.01174(11) Uani 1 0
N1 0.52238(5) 0.29949(3) 0.649879(10) 0.00969(9) Uani 1 0
O5 0.67651(5) 0.21639(3) 0.541795(10) 0.01413(10) Uani 1 0
O4 1.25526(5) 0.41261(2) 0.559773(9) 0.01197(9) Uani 1 0
O2 1.01587(5) 0.48360(2) 0.634417(9) 0.01255(9) Uani 1 0
O3 0.41196(5) 0.75680(3) 0.592030(11) 0.01706(11) Uani 1 0
O1 0.64281(5) 0.62231(3) 0.647776(10) 0.01455(10) Uani 1 0
H8 1.1113(13) 0.0276(6) 0.7353(3) 0.037(4) Uani 1 0
H7 1.2343(13) -0.0582(7) 0.6352(3) 0.039(4) Uani 1 0
H6 1.0436(11) 0.0331(6) 0.5432(2) 0.029(3) Uani 1 0
H5 0.7237(14) 0.1722(7) 0.5055(3) 0.032(4) Uani 1 0
H4 0.4297(13) 0.3334(7) 0.6114(3) 0.027(4) Uani 1 0
H9 0.8256(12) 0.1812(6) 0.7965(2) 0.033(4) Uani 1 0
H10 0.4781(12) 0.3466(6) 0.7979(2) 0.030(3) Uani 1 0
H11 0.2876(11) 0.4174(6) 0.6988(2) 0.025(3) Uani 1 0
H1 0.8033(15) 0.5635(7) 0.6434(3) 0.021(4) Uani 1 0
H2 0.6656(12) 0.6964(6) 0.5027(2) 0.028(3) Uani 1 0
H3 1.0120(12) 0.5576(6) 0.4902(2) 0.029(3) Uani 1 0

loop_
_atom_site_aniso_label
_atom_site_aniso_U_11
_atom_site_aniso_U_22
_atom_site_aniso_U_33
_atom_site_aniso_U_23
_atom_site_aniso_U_13
_atom_site_aniso_U_12
C1 0.01223(11) 0.01290(12) 0.00950(9) -0.00006(8) 0.00058(8) 0.00264(9)
C2 0.01176(11) 0.01301(12) 0.00868(9) 0.00088(8) 0.00010(8) 0.00247(9)
C3 0.01090(11) 0.01399(12) 0.00770(9) 0.00066(8) 0.00023(8) 0.00218(9)
C4 0.00963(10) 0.01176(11) 0.00771(9) 0.00006(8) -0.00036(7) 0.00058(9)
C6 0.01243(12) 0.01357(13) 0.00777(9) -0.00118(8) 0.00007(7) 0.00239(9)
C7 0.01677(13) 0.01826(15) 0.01071(11) -0.00243(10) 0.00026(9) 0.00662(11)
C8 0.01888(15) 0.01889(15) 0.01282(11) -0.00145(10) -0.00056(10) 0.00941(12)
C9 0.01689(14) 0.01635(14) 0.01113(11) 0.00008(9) -0.00150(9) 0.00709(11)
C10 0.01246(11) 0.01175(12) 0.00804(9) 0.00028(8) -0.00046(8) 0.00247(9)
C5 0.01070(11) 0.01108(11) 0.00725(8) -0.00027(8) -0.00018(7) 0.00109(9)
C13 0.01192(12) 0.01285(12) 0.00778(9) -0.00045(8) 0.00006(8) 0.00227(9)
C12 0.01395(12) 0.01394(13) 0.00717(9) -0.00027(8) 0.00020(8) 0.00187(10)
C11 0.01405(11) 0.01359(12) 0.00759(9) 0.00067(8) -0.00091(8) 0.00236(10)
N1 0.01061(10) 0.01136(10) 0.00709(8) -0.00025(7) -0.00027(6) 0.00148(8)
O5 0.01670(10) 0.01805(11) 0.00765(7) -0.00128(7) -0.00050(7) 0.00480(8)
O4 0.01235(9) 0.01547(10) 0.00809(7) -0.00088(7) -0.00066(7) 0.00386(8)
O2 0.01319(10) 0.01670(11) 0.00775(7) 0.00111(7) 0.00056(6) 0.00381(8)
O3 0.01852(11) 0.01988(12) 0.01279(9) 0.00103(8) 0.00131(8) 0.00938(9)
O1 0.01664(11) 0.01767(12) 0.00932(8) 0.00146(7) 0.00236(7) 0.00608(9)
H8 0.044(4) 0.044(4) 0.022(3) 0.004(3) -0.012(3) 0.012(3)
H7 0.040(4) 0.055(5) 0.021(3) 0.000(3) -0.002(3) 0.030(4)
H6 0.030(4) 0.036(4) 0.020(3) -0.003(3) -0.002(3) 0.019(3)
H5 0.035(5) 0.030(4) 0.030(4) -0.009(3) 0.001(3) 0.022(4)
H4 0.023(4) 0.029(4) 0.028(4) -0.010(3) -0.004(3) 0.005(3)
H9 0.037(4) 0.041(4) 0.022(3) 0.004(3) -0.012(3) 0.013(3)
H10 0.042(4) 0.035(4) 0.013(3) -0.005(3) 0.003(3) 0.005(3)
H11 0.023(3) 0.035(4) 0.017(3) -0.001(3) 0.003(2) 0.012(3)
H1 0.028(5) 0.021(4) 0.015(4) 0.010(3) -0.003(3) -0.012(4)
H2 0.032(4) 0.035(4) 0.018(3) 0.006(3) -0.003(2) 0.020(3)
H3 0.030(4) 0.044(4) 0.014(3) 0.002(3) 0.006(3) 0.016(3)

loop_
_atom_type_symbol
_atom_type_description
_atom_type_scat_dispersion_real
_atom_type_scat_dispersion_imag
_atom_type_scat_source
C C 0 0 'Hirshfeld partitioning of a quantum chemical wavefunction.'
H H 0 0 'Hirshfeld partitioning of a quantum chemical wavefunction.'
N N 0 0 'Hirshfeld partitioning of a quantum chemical wavefunction.'
O O 0 0 'Hirshfeld partitioning of a quantum chemical wavefunction.'

loop_
_geom_angle_atom_site_label_1
_geom_angle_atom_site_label_2
_geom_angle_atom_site_label_3
_geom_angle
_geom_angle_site_symmetry_1
_geom_angle_site_symmetry_2
_geom_angle_site_symmetry_3
_geom_angle_publ_flag
O4 C4 O2 122.82(3) . . . yes
O3 C1 O1 121.44(3) . . . yes
O5 C6 C7 125.30(3) . . . yes
O5 C6 C5 116.28(3) . . . yes
O4 C4 C3 116.23(2) . . . yes
O2 C4 C3 120.95(3) . . . yes
O3 C1 C2 119.03(3) . . . yes
O1 C1 C2 119.53(3) . . . yes
N1 C5 C6 119.30(3) . . . yes
N1 C5 C10 119.56(3) . . . yes
N1 C13 C12 120.80(3) . . . yes
N1 C13 H11 115.3(3) . . . yes
C1 O1 H1 110.4(3) . . . yes
C6 O5 H5 111.3(4) . . . yes
C5 N1 C13 122.28(3) . . . yes
C5 N1 H4 121.3(3) . . . yes
C13 N1 H4 116.5(3) . . . yes
C1 C2 C3 131.03(3) . . . yes
C2 C3 C4 129.98(3) . . . yes
C6 C7 C8 120.74(3) . . . yes
C6 C5 C10 121.14(3) . . . yes
C7 C6 C5 118.42(3) . . . yes
C7 C8 C9 121.32(3) . . . yes
C8 C9 C10 119.48(3) . . . yes
C9 C10 C5 118.86(3) . . . yes
C9 C10 C11 123.33(3) . . . yes
C10 C11 C12 120.30(3) . . . yes
C5 C10 C11 117.81(3) . . . yes
C13 C12 C11 119.25(3) . . . yes
C1 C2 H2 111.4(3) . . . yes
C2 C3 H3 116.4(3) . . . yes
C3 C2 H2 117.6(3) . . . yes
C4 C3 H3 113.6(3) . . . yes
C6 C7 H6 118.7(3) . . . yes
C7 C8 H7 117.5(3) . . . yes
C8 C7 H6 120.6(3) . . . yes
C8 C9 H8 120.3(3) . . . yes
C9 C8 H7 121.2(3) . . . yes
C10 C9 H8 120.2(3) . . . yes
C10 C11 H9 119.9(3) . . . yes
C13 C12 H10 119.6(3) . . . yes
C12 C13 H11 123.9(3) . . . yes
C12 C11 H9 119.8(3) . . . yes
C11 C12 H10 121.1(3) . . . yes

loop_
_geom_bond_atom_site_label_1
_geom_bond_atom_site_label_2
_geom_bond_distance
_geom_bond_site_symmetry_1
_geom_bond_site_symmetry_2
_geom_bond_publ_flag
O5 C6 1.3411(4) . . yes
O4 C4 1.2612(4) . . yes
O2 C4 1.2648(3) . . yes
O3 C1 1.2212(4) . . yes
O1 C1 1.3099(4) . . yes
O5 H5 0.957(6) . . yes
O1 H1 1.043(8) . . yes
N1 C5 1.3647(4) . . yes
N1 C13 1.3286(4) . . yes
N1 H4 1.049(6) . . yes
C1 C2 1.4968(4) . . yes
C2 C3 1.3458(4) . . yes
C3 C4 1.4977(4) . . yes
C6 C7 1.3813(5) . . yes
C6 C5 1.4214(4) . . yes
C7 C8 1.4161(5) . . yes
C8 C9 1.3778(5) . . yes
C9 C10 1.4188(5) . . yes
C10 C5 1.4181(4) . . yes
C10 C11 1.4163(4) . . yes
C13 C12 1.3985(4) . . yes
C12 C11 1.3781(5) . . yes
C2 H2 1.087(5) . . yes
C3 H3 1.077(5) . . yes
C7 H6 1.088(5) . . yes
C8 H7 1.081(6) . . yes
C9 H8 1.082(6) . . yes
C13 H11 1.078(5) . . yes
C12 H10 1.092(5) . . yes
C11 H9 1.088(5) . . yes
